data_4103544
loop_
_publ_author_name
'Yi-Yang Liu'
'Cheng-Li Song'
'Wei-Jing Zeng'
'Kai-Ge Zhou'
'Zi-Fa Shi'
'Chong-Bo Ma'
'Feng Yang'
'Hao-Li Zhang'
'Xiong Gong'

_publ_section_title
;
 High and Balanced Hole and Electron Mobilities from Ambipolar Thin-Film
 Transistors Based on Nitrogen-Containing Oligoacences
;
_journal_name_full 'Journal of the American Chemical Society'
_journal_page_first 16349
_journal_page_last 16351
_journal_paper_doi 10.1021/ja107046s
_journal_volume 132
_journal_year 2010
_chemical_formula_sum 'C42 H52 N2 Si2'
_chemical_formula_weight 641.04
_chemical_name_systematic
; 
 ? 
;
_space_group_IT_number 2
_symmetry_cell_setting triclinic
_symmetry_space_group_name_Hall '-P 1'
_symmetry_space_group_name_H-M 'P -1'
_atom_sites_solution_hydrogens geom
_atom_sites_solution_primary direct
_atom_sites_solution_secondary difmap
_audit_creation_method SHELXL-97
_cell_angle_alpha 78.581(6)
_cell_angle_beta 89.392(6)
_cell_angle_gamma 79.341(7)
_cell_formula_units_Z 1
_cell_length_a 7.546(3)
_cell_length_b 7.959(3)
_cell_length_c 16.748(6)
_cell_measurement_reflns_used 708
_cell_measurement_temperature 294(2)
_cell_measurement_theta_max 20.89
_cell_measurement_theta_min 2.48
_cell_volume 968.6(6)
_computing_cell_refinement 'Bruker SMART'
_computing_data_collection 'Bruker SMART'
_computing_data_reduction 'Bruker SAINT'
_computing_molecular_graphics 'Bruker SHELXTL'
_computing_publication_material 'Bruker SHELXTL'
_computing_structure_refinement 'Bruker SHELXTL'
_computing_structure_solution 'Bruker SHELXTL'
_diffrn_ambient_temperature 294(2)
_diffrn_measured_fraction_theta_full 0.989
_diffrn_measured_fraction_theta_max 0.989
_diffrn_measurement_device_type 'CCD area detector'
_diffrn_measurement_method 'phi and omega scans'
_diffrn_radiation_monochromator graphite
_diffrn_radiation_source 'fine-focus sealed tube'
_diffrn_radiation_type MoK\a
_diffrn_radiation_wavelength 0.71073
_diffrn_reflns_av_R_equivalents 0.0297
_diffrn_reflns_av_sigmaI/netI 0.0708
_diffrn_reflns_limit_h_max 9
_diffrn_reflns_limit_h_min -8
_diffrn_reflns_limit_k_max 9
_diffrn_reflns_limit_k_min -6
_diffrn_reflns_limit_l_max 20
_diffrn_reflns_limit_l_min -20
_diffrn_reflns_number 5241
_diffrn_reflns_theta_full 25.49
_diffrn_reflns_theta_max 25.49
_diffrn_reflns_theta_min 1.24
_exptl_absorpt_coefficient_mu 0.121
_exptl_absorpt_correction_T_max 0.9762
_exptl_absorpt_correction_T_min 0.9611
_exptl_absorpt_correction_type multi-scan
_exptl_absorpt_process_details sadabs
_exptl_crystal_density_diffrn 1.099
_exptl_crystal_density_method 'not measured'
_exptl_crystal_F_000 346
_exptl_crystal_size_max 0.33
_exptl_crystal_size_mid 0.30
_exptl_crystal_size_min 0.20
_refine_diff_density_max 0.213
_refine_diff_density_min -0.176
_refine_diff_density_rms 0.042
_refine_ls_extinction_method none
_refine_ls_goodness_of_fit_ref 1.904
_refine_ls_hydrogen_treatment constr
_refine_ls_matrix_type full
_refine_ls_number_parameters 214
_refine_ls_number_reflns 3563
_refine_ls_number_restraints 9
_refine_ls_restrained_S_all 1.949
_refine_ls_R_factor_all 0.1678
_refine_ls_R_factor_gt 0.0742
_refine_ls_shift/su_max 0.000
_refine_ls_shift/su_mean 0.000
_refine_ls_structure_factor_coef Fsqd
_refine_ls_weighting_details 'calc w=1/[\s^2^(Fo^2^)+(0.0000P)^2^+0.0000P] where P=(Fo^2^+2Fc^2^)/3'
_refine_ls_weighting_scheme calc
_refine_ls_wR_factor_gt 0.1075
_refine_ls_wR_factor_ref 0.1165
_reflns_number_gt 1575
_reflns_number_total 3563
_reflns_threshold_expression >2sigma(I)
_cod_data_source_file ja107046s_si_002.cif
_cod_data_source_block p-1
_cod_original_sg_symbol_H-M 'P -1 '
_cod_database_code 4103544

loop_
_symmetry_equiv_pos_as_xyz
'x, y, z'
'-x, -y, -z'

loop_
_atom_site_label
_atom_site_type_symbol
_atom_site_fract_x
_atom_site_fract_y
_atom_site_fract_z
_atom_site_U_iso_or_equiv
_atom_site_adp_type
_atom_site_occupancy
_atom_site_symmetry_multiplicity
_atom_site_calc_flag
_atom_site_refinement_flags
Si1 Si 0.70416(17) 0.76038(19) 0.31927(6) 0.0873(5) Uani 1 1 d .
C2 C 0.8033(6) 1.4760(7) -0.0447(2) 0.0744(14) Uani 1 1 d .
C3 C 0.7480(5) 1.4217(7) 0.0382(2) 0.0720(13) Uani 1 1 d .
N1 N 0.6467(5) 1.5435(7) 0.0778(2) 0.0968(14) Uani 1 1 d .
C1 C 0.7593(6) 1.6493(7) -0.0827(3) 0.0809(15) Uani 1 1 d .
H1 H 0.7964 1.6853 -0.1354 0.097 Uiso 1 1 calc R
C5 C 0.6072(6) 1.7065(8) 0.0384(4) 0.1035(17) Uani 1 1 d .
H5 H 0.5395 1.7888 0.0644 0.124 Uiso 1 1 calc R
C6 C 0.6647(6) 1.7637(7) -0.0441(3) 0.1006(16) Uani 1 1 d .
H6 H 0.6348 1.8805 -0.0696 0.121 Uiso 1 1 calc R
C14 C 0.9383(5) 0.9499(7) 0.0792(2) 0.0668(12) Uani 1 1 d .
C8 C 0.8919(5) 1.1236(7) 0.0398(2) 0.0631(12) Uani 1 1 d .
C7 C 0.7906(5) 1.2515(7) 0.0762(2) 0.0719(13) Uani 1 1 d .
H7 H 0.7505 1.2190 0.1287 0.086 Uiso 1 1 calc R
C10 C 1.0461(5) 0.8225(7) 0.0429(2) 0.0649(12) Uani 1 1 d .
C13 C 0.8693(5) 0.8920(5) 0.1593(2) 0.0756(13) Uani 1 1 d .
C11 C 1.0941(5) 0.6469(7) 0.0802(2) 0.0727(13) Uani 1 1 d .
H11 H 1.0536 0.6118 0.1324 0.087 Uiso 1 1 calc R
C15 C 0.8067(5) 0.8450(5) 0.2229(2) 0.0780(14) Uani 1 1 d .
C17 C 0.8044(7) 0.8492(8) 0.4000(2) 0.144(2) Uani 1 1 d D
H17 H 0.7600 0.9749 0.3828 0.173 Uiso 1 1 calc R
C18 C 0.7559(10) 0.5224(7) 0.3356(4) 0.220(4) Uani 1 1 d D
H18 H 0.6770 0.5179 0.2903 0.265 Uiso 1 1 calc R
C19 C 0.7164(7) 0.8087(7) 0.4827(2) 0.183(3) Uani 1 1 d D
H19A H 0.7497 0.6864 0.5055 0.275 Uiso 1 1 calc R
H19B H 0.5876 0.8399 0.4756 0.275 Uiso 1 1 calc R
H19C H 0.7567 0.8746 0.5188 0.275 Uiso 1 1 calc R
C21 C 0.9908(8) 0.8404(10) 0.4044(3) 0.234(4) Uani 1 1 d D
H21A H 1.0218 0.8778 0.4526 0.351 Uiso 1 1 calc R
H21B H 1.0274 0.9149 0.3572 0.351 Uiso 1 1 calc R
H21C H 1.0513 0.7223 0.4063 0.351 Uiso 1 1 calc R
C23 C 0.8977(9) 0.4259(7) 0.3091(4) 0.253(5) Uani 1 1 d D
H23A H 0.8868 0.3053 0.3226 0.379 Uiso 1 1 calc R
H23B H 1.0056 0.4411 0.3343 0.379 Uiso 1 1 calc R
H23C H 0.9033 0.4612 0.2510 0.379 Uiso 1 1 calc R
C22 C 0.6388(10) 0.4321(7) 0.4010(4) 0.290(5) Uani 1 1 d D
H22A H 0.6642 0.3086 0.4031 0.434 Uiso 1 1 calc R
H22B H 0.5135 0.4767 0.3871 0.434 Uiso 1 1 calc R
H22C H 0.6661 0.4551 0.4532 0.434 Uiso 1 1 calc R
C25 C 0.3694(7) 0.7902(10) 0.2421(3) 0.263(5) Uani 1 1 d D
H25A H 0.2507 0.8591 0.2304 0.394 Uiso 1 1 calc R
H25B H 0.3607 0.6700 0.2609 0.394 Uiso 1 1 calc R
H25C H 0.4387 0.8014 0.1936 0.394 Uiso 1 1 calc R
C24 C 0.4613(7) 0.8533(9) 0.3076(3) 0.144(2) Uani 1 1 d D
H24 H 0.4071 0.8099 0.3592 0.173 Uiso 1 1 calc R
C16 C 0.4228(8) 1.0522(9) 0.2953(3) 0.219(4) Uani 1 1 d D
H16A H 0.4868 1.1003 0.2491 0.329 Uiso 1 1 calc R
H16B H 0.4618 1.0865 0.3431 0.329 Uiso 1 1 calc R
H16C H 0.2957 1.0949 0.2860 0.329 Uiso 1 1 calc R

loop_
_atom_site_aniso_label
_atom_site_aniso_U_11
_atom_site_aniso_U_22
_atom_site_aniso_U_33
_atom_site_aniso_U_23
_atom_site_aniso_U_13
_atom_site_aniso_U_12
Si1 0.0896(10) 0.1287(13) 0.0435(7) -0.0035(7) 0.0238(6) -0.0361(8)
C2 0.066(3) 0.106(4) 0.056(3) -0.014(3) 0.001(2) -0.031(3)
C3 0.058(3) 0.108(4) 0.058(3) -0.029(3) 0.009(2) -0.022(3)
N1 0.081(3) 0.129(4) 0.085(3) -0.030(3) 0.000(2) -0.023(3)
C1 0.082(4) 0.104(5) 0.058(3) -0.014(3) 0.005(3) -0.024(3)
C5 0.080(4) 0.136(6) 0.108(5) -0.053(4) 0.002(3) -0.021(4)
C6 0.094(4) 0.108(5) 0.097(4) -0.008(4) -0.017(3) -0.025(3)
C14 0.056(3) 0.113(4) 0.035(2) -0.012(3) 0.012(2) -0.027(3)
C8 0.055(3) 0.099(4) 0.039(2) -0.013(3) 0.009(2) -0.026(3)
C7 0.065(3) 0.108(4) 0.047(3) -0.014(3) 0.010(2) -0.030(3)
C10 0.050(3) 0.112(4) 0.038(2) -0.014(3) 0.007(2) -0.030(3)
C13 0.066(3) 0.118(4) 0.046(2) -0.013(2) 0.010(2) -0.030(3)
C11 0.068(3) 0.109(4) 0.044(2) -0.009(3) 0.008(2) -0.030(3)
C15 0.079(3) 0.118(4) 0.041(2) -0.011(2) 0.017(2) -0.036(3)
C17 0.116(4) 0.288(7) 0.047(3) -0.041(3) 0.022(3) -0.080(5)
C18 0.341(10) 0.105(6) 0.211(6) -0.017(5) 0.192(7) -0.059(6)
C19 0.184(5) 0.334(8) 0.053(3) -0.053(4) 0.042(3) -0.092(6)
C21 0.152(6) 0.503(12) 0.101(4) -0.102(6) 0.032(4) -0.154(7)
C23 0.338(10) 0.141(6) 0.210(7) 0.045(5) 0.165(7) 0.040(6)
C22 0.480(12) 0.170(6) 0.247(7) -0.034(5) 0.241(9) -0.153(7)
C25 0.133(5) 0.624(15) 0.089(4) -0.118(7) 0.013(4) -0.168(8)
C24 0.085(4) 0.269(8) 0.070(3) -0.011(5) 0.024(3) -0.038(5)
C16 0.169(6) 0.266(9) 0.141(6) 0.041(6) 0.040(5) 0.077(7)

loop_
_atom_type_symbol
_atom_type_description
_atom_type_scat_dispersion_real
_atom_type_scat_dispersion_imag
_atom_type_scat_source
C C 0.0033 0.0016 'International Tables Vol C Tables 4.2.6.8 and 6.1.1.4'
H H 0.0000 0.0000 'International Tables Vol C Tables 4.2.6.8 and 6.1.1.4'
Si Si 0.0817 0.0704 'International Tables Vol C Tables 4.2.6.8 and 6.1.1.4'
N N 0.0061 0.0033 'International Tables Vol C Tables 4.2.6.8 and 6.1.1.4'

loop_
_geom_angle_atom_site_label_1
_geom_angle_atom_site_label_2
_geom_angle_atom_site_label_3
_geom_angle
_geom_angle_site_symmetry_1
_geom_angle_site_symmetry_3
C15 Si1 C24 106.4(2) . .
C15 Si1 C18 107.3(2) . .
C24 Si1 C18 114.0(3) . .
C15 Si1 C17 106.40(19) . .
C24 Si1 C17 109.0(3) . .
C18 Si1 C17 113.2(3) . .
C11 C2 C1 122.6(4) 2_775 .
C11 C2 C3 117.7(5) 2_775 .
C1 C2 C3 119.6(5) . .
C7 C3 N1 120.0(4) . .
C7 C3 C2 120.1(5) . .
N1 C3 C2 119.8(5) . .
C5 N1 C3 118.0(4) . .
C6 C1 C2 119.9(5) . .
C6 C1 H1 120.0 . .
C2 C1 H1 120.0 . .
N1 C5 C6 122.9(5) . .
N1 C5 H5 118.6 . .
C6 C5 H5 118.6 . .
C1 C6 C5 119.8(5) . .
C1 C6 H6 120.1 . .
C5 C6 H6 120.1 . .
C8 C14 C10 122.4(3) . .
C8 C14 C13 120.2(4) . .
C10 C14 C13 117.4(4) . .
C7 C8 C14 122.8(4) . .
C7 C8 C10 117.8(5) . 2_775
C14 C8 C10 119.5(4) . 2_775
C3 C7 C8 122.7(4) . .
C3 C7 H7 118.7 . .
C8 C7 H7 118.7 . .
C11 C10 C14 124.0(4) . .
C11 C10 C8 117.8(4) . 2_775
C14 C10 C8 118.2(4) . 2_775
C15 C13 C14 177.3(4) . .
C2 C11 C10 123.9(4) 2_775 .
C2 C11 H11 118.1 2_775 .
C10 C11 H11 118.1 . .
C13 C15 Si1 176.2(4) . .
C21 C17 C19 114.6(4) . .
C21 C17 Si1 119.8(4) . .
C19 C17 Si1 113.0(3) . .
C21 C17 H17 102.0 . .
C19 C17 H17 102.0 . .
Si1 C17 H17 102.0 . .
C23 C18 C22 118.6(5) . .
C23 C18 Si1 126.7(5) . .
C22 C18 Si1 113.5(4) . .
C23 C18 H18 93.6 . .
C22 C18 H18 93.6 . .
Si1 C18 H18 93.6 . .
C17 C19 H19A 109.5 . .
C17 C19 H19B 109.5 . .
H19A C19 H19B 109.5 . .
C17 C19 H19C 109.5 . .
H19A C19 H19C 109.5 . .
H19B C19 H19C 109.5 . .
C17 C21 H21A 109.5 . .
C17 C21 H21B 109.5 . .
H21A C21 H21B 109.5 . .
C17 C21 H21C 109.5 . .
H21A C21 H21C 109.5 . .
H21B C21 H21C 109.5 . .
C18 C23 H23A 109.5 . .
C18 C23 H23B 109.5 . .
H23A C23 H23B 109.5 . .
C18 C23 H23C 109.5 . .
H23A C23 H23C 109.5 . .
H23B C23 H23C 109.5 . .
C18 C22 H22A 109.5 . .
C18 C22 H22B 109.5 . .
H22A C22 H22B 109.5 . .
C18 C22 H22C 109.5 . .
H22A C22 H22C 109.5 . .
H22B C22 H22C 109.5 . .
C24 C25 H25A 109.5 . .
C24 C25 H25B 109.5 . .
H25A C25 H25B 109.5 . .
C24 C25 H25C 109.5 . .
H25A C25 H25C 109.5 . .
H25B C25 H25C 109.5 . .
C25 C24 C16 111.9(5) . .
C25 C24 Si1 112.5(4) . .
C16 C24 Si1 112.6(5) . .
C25 C24 H24 106.5 . .
C16 C24 H24 106.5 . .
Si1 C24 H24 106.5 . .
C24 C16 H16A 109.5 . .
C24 C16 H16B 109.5 . .
H16A C16 H16B 109.5 . .
C24 C16 H16C 109.5 . .
H16A C16 H16C 109.5 . .
H16B C16 H16C 109.5 . .

loop_
_geom_bond_atom_site_label_1
_geom_bond_atom_site_label_2
_geom_bond_distance
_geom_bond_site_symmetry_2
Si1 C15 1.841(3) .
Si1 C24 1.842(5) .
Si1 C18 1.827(5) .
Si1 C17 1.870(5) .
C2 C11 1.360(5) 2_775
C2 C1 1.380(5) .
C2 C3 1.450(5) .
C3 C7 1.359(4) .
C3 N1 1.391(4) .
N1 C5 1.315(5) .
C1 C6 1.319(5) .
C1 H1 0.9300 .
C5 C6 1.455(6) .
C5 H5 0.9300 .
C6 H6 0.9300 .
C14 C8 1.391(5) .
C14 C10 1.410(5) .
C14 C13 1.453(4) .
C8 C7 1.393(4) .
C8 C10 1.466(4) 2_775
C7 H7 0.9300 .
C10 C11 1.395(4) .
C10 C8 1.466(4) 2_775
C13 C15 1.182(4) .
C11 C2 1.360(5) 2_775
C11 H11 0.9300 .
C17 C21 1.397(5) .
C17 C19 1.532(4) .
C17 H17 0.9800 .
C18 C23 1.324(5) .
C18 C22 1.548(5) .
C18 H18 0.9800 .
C19 H19A 0.9600 .
C19 H19B 0.9600 .
C19 H19C 0.9600 .
C21 H21A 0.9600 .
C21 H21B 0.9600 .
C21 H21C 0.9600 .
C23 H23A 0.9600 .
C23 H23B 0.9600 .
C23 H23C 0.9600 .
C22 H22A 0.9600 .
C22 H22B 0.9600 .
C22 H22C 0.9600 .
C25 C24 1.517(6) .
C25 H25A 0.9600 .
C25 H25B 0.9600 .
C25 H25C 0.9600 .
C24 C16 1.528(7) .
C24 H24 0.9800 .
C16 H16A 0.9600 .
C16 H16B 0.9600 .
C16 H16C 0.9600 .

loop_
_geom_torsion_atom_site_label_1
_geom_torsion_atom_site_label_2
_geom_torsion_atom_site_label_3
_geom_torsion_atom_site_label_4
_geom_torsion
_geom_torsion_site_symmetry_1
_geom_torsion_site_symmetry_4
C11 C2 C3 C7 -3.4(6) 2_775 .
C1 C2 C3 C7 -180.0(4) . .
C11 C2 C3 N1 178.4(4) 2_775 .
C1 C2 C3 N1 1.9(6) . .
C7 C3 N1 C5 -179.4(5) . .
C2 C3 N1 C5 -1.2(6) . .
C11 C2 C1 C6 -177.6(4) 2_775 .
C3 C2 C1 C6 -1.2(6) . .
C3 N1 C5 C6 0.0(7) . .
C2 C1 C6 C5 0.0(7) . .
N1 C5 C6 C1 0.7(8) . .
C10 C14 C8 C7 -177.8(3) . .
C13 C14 C8 C7 4.9(6) . .
C10 C14 C8 C10 0.9(6) . 2_775
C13 C14 C8 C10 -176.4(3) . 2_775
N1 C3 C7 C8 -179.9(3) . .
C2 C3 C7 C8 2.0(6) . .
C14 C8 C7 C3 178.8(4) . .
C10 C8 C7 C3 0.1(5) 2_775 .
C8 C14 C10 C11 -179.4(4) . .
C13 C14 C10 C11 -2.0(5) . .
C8 C14 C10 C8 -0.9(6) . 2_775
C13 C14 C10 C8 176.5(3) . 2_775
C8 C14 C13 C15 78(10) . .
C10 C14 C13 C15 -100(10) . .
C14 C10 C11 C2 179.4(4) . 2_775
C8 C10 C11 C2 0.9(6) 2_775 2_775
C14 C13 C15 Si1 51(14) . .
C24 Si1 C15 C13 -82(6) . .
C18 Si1 C15 C13 40(6) . .
C17 Si1 C15 C13 162(6) . .
C15 Si1 C17 C21 -47.1(6) . .
C24 Si1 C17 C21 -161.5(5) . .
C18 Si1 C17 C21 70.5(6) . .
C15 Si1 C17 C19 173.1(4) . .
C24 Si1 C17 C19 58.7(5) . .
C18 Si1 C17 C19 -69.3(5) . .
C15 Si1 C18 C23 27.9(9) . .
C24 Si1 C18 C23 145.5(8) . .
C17 Si1 C18 C23 -89.2(8) . .
C15 Si1 C18 C22 -164.7(5) . .
C24 Si1 C18 C22 -47.1(6) . .
C17 Si1 C18 C22 78.2(6) . .
C15 Si1 C24 C25 64.7(5) . .
C18 Si1 C24 C25 -53.4(5) . .
C17 Si1 C24 C25 179.1(4) . .
C15 Si1 C24 C16 -62.8(4) . .
C18 Si1 C24 C16 179.1(4) . .
C17 Si1 C24 C16 51.6(5) . .
